data_1519714
loop_
_publ_author_name
'Hwang, Jungwun'
'Dial, Brent E.'
'Li, Ping'
'Kozik, Michael E.'
'Smith, Mark D.'
'Shimizu, Ken D.'

_publ_section_title
;
 How important are dispersion interactions to the strength of aromatic
 stacking interactions in solution?
;
_journal_issue 7
_journal_name_full 'Chem. Sci.'
_journal_page_first 4358
_journal_paper_doi 10.1039/C5SC01370D
_journal_volume 6
_journal_year 2015
_chemical_formula_moiety 'C53 H33 N O4, C3 D6 O'
_chemical_formula_sum 'C56 H33 D6 N O5'
_chemical_formula_weight 811.92
_space_group_crystal_system triclinic
_space_group_IT_number 2
_space_group_name_Hall '-P 1'
_space_group_name_H-M_alt 'P -1'
_symmetry_space_group_name_Hall '-P 1'
_symmetry_space_group_name_H-M 'P -1'
_atom_sites_solution_hydrogens geom
_atom_sites_solution_primary direct
_audit_creation_date 2014-09-25
_audit_creation_method
;
Olex2 1.2
(compiled 2014.09.19 svn.r3010 for OlexSys, GUI svn.r4874)
;
_audit_update_record
;
2015-04-09 deposited with the CCDC.
2015-05-18 downloaded from the CCDC.
;
_cell_angle_alpha 102.918(2)
_cell_angle_beta 90.565(2)
_cell_angle_gamma 106.517(2)
_cell_formula_units_Z 4
_cell_length_a 12.7410(12)
_cell_length_b 16.6787(16)
_cell_length_c 20.596(2)
_cell_measurement_reflns_used 7573
_cell_measurement_temperature 100(2)
_cell_measurement_theta_max 23.909
_cell_measurement_theta_min 2.409
_cell_volume 4077.3(7)
_computing_cell_refinement 'SAINT v6.45A (Bruker, 2003)'
_computing_data_collection 'SMART v5.631 (Bruker, 2003)'
_computing_data_reduction 'SAINT v6.45A (Bruker, 2003)'
_computing_molecular_graphics 'Olex2 (Dolomanov et al., 2009)'
_computing_publication_material 'Olex2 (Dolomanov et al., 2009)'
_computing_structure_refinement 'ShelXL (Sheldrick, 2008)'
_computing_structure_solution 'ShelXT (Sheldrick, 2008)'
_diffrn_ambient_temperature 100(2)
_diffrn_measured_fraction_theta_full 0.987
_diffrn_measured_fraction_theta_max 0.987
_diffrn_measurement_device_type 'CCD area detector'
_diffrn_measurement_method 'phi and omega scans'
_diffrn_radiation_monochromator graphite
_diffrn_radiation_type MoK\a
_diffrn_radiation_wavelength 0.71073
_diffrn_reflns_av_R_equivalents 0.0868
_diffrn_reflns_av_unetI/netI 0.1164
_diffrn_reflns_laue_measured_fraction_full 0.987
_diffrn_reflns_laue_measured_fraction_max 0.987
_diffrn_reflns_limit_h_max 14
_diffrn_reflns_limit_h_min -14
_diffrn_reflns_limit_k_max 18
_diffrn_reflns_limit_k_min -18
_diffrn_reflns_limit_l_max 22
_diffrn_reflns_limit_l_min -22
_diffrn_reflns_number 37306
_diffrn_reflns_point_group_measured_fraction_full 0.987
_diffrn_reflns_point_group_measured_fraction_max 0.987
_diffrn_reflns_theta_full 23.250
_diffrn_reflns_theta_max 23.256
_diffrn_reflns_theta_min 1.310
_diffrn_source_current 35.0
_diffrn_source_power 1.575
_diffrn_source_voltage 45.0
_exptl_absorpt_coefficient_mu 0.083
_exptl_absorpt_correction_type none
_exptl_crystal_colour colorless
_exptl_crystal_density_diffrn 1.323
_exptl_crystal_description block
_exptl_crystal_F_000 1688
_exptl_crystal_size_max 0.28
_exptl_crystal_size_mid 0.14
_exptl_crystal_size_min 0.12
_refine_diff_density_max 0.326
_refine_diff_density_min -0.264
_refine_diff_density_rms 0.041
_refine_ls_extinction_method none
_refine_ls_goodness_of_fit_ref 0.867
_refine_ls_hydrogen_treatment constr
_refine_ls_matrix_type full
_refine_ls_number_parameters 1121
_refine_ls_number_reflns 11544
_refine_ls_number_restraints 0
_refine_ls_restrained_S_all 0.867
_refine_ls_R_factor_all 0.1079
_refine_ls_R_factor_gt 0.0504
_refine_ls_shift/su_max 0.000
_refine_ls_shift/su_mean 0.000
_refine_ls_structure_factor_coef Fsqd
_refine_ls_weighting_details 'w=1/[\s^2^(Fo^2^)+(0.0238P)^2^] where P=(Fo^2^+2Fc^2^)/3'
_refine_ls_weighting_scheme calc
_refine_ls_wR_factor_gt 0.0824
_refine_ls_wR_factor_ref 0.0971
_reflns_number_gt 6440
_reflns_number_total 11544
_reflns_threshold_expression 'I > 2\s(I)'
_cod_data_source_file c5sc01370d2.cif
_cod_data_source_block hjb97m
_cod_depositor_comments 'Adding full bibliography for 1519714--1519716.cif.'
_cod_database_code 1519714
_shelxl_version_number 2014/6
_shelx_space_group_comment
;
The symmetry employed for this shelxl refinement is uniquely defined
by the following loop, which should always be used as a source of
symmetry information in preference to the above space-group names.
They are only intended as comments.
;
_shelx_estimated_absorpt_t_max 0.990
_shelx_estimated_absorpt_t_min 0.977
_olex2_refinement_description
;
1. Fixed Uiso
 At 1.2 times of:
  All C(H) groups
 At 1.5 times of:
  All C(H,H,H) groups
2.a Ternary CH refined with riding coordinates:
 C3A(H3A), C6A(H6A), C3B(H3B), C6B(H6B)
2.b Aromatic/amide H refined with riding coordinates:
 C11A(H11A), C12A(H12A), C13A(H13A), C14A(H14A), C17A(H17A), C18A(H18A),
 C19A(H19A), C20A(H20A), C23A(H23A), C24A(H24A), C25A(H25A), C26A(H26A),
 C27A(H27A), C29A(H29A), C30A(H30A), C31A(H31A), C32A(H32A), C33A(H33A),
 C36A(H36A), C37A(H37A), C38A(H38A), C39A(H39A), C41A(H41A), C44A(H44A),
 C45A(H45A), C46A(H46A), C47A(H47A), C49A(H49A), C50A(H50A), C52A(H52A),
 C53A(H53A), C11B(H11B), C12B(H12B), C13B(H13B), C14B(H14B), C17B(H17B),
 C18B(H18B), C19B(H19B), C20B(H20B), C23B(H23B), C24B(H24B), C25B(H25B),
 C26B(H26B), C27B(H27B), C29B(H29B), C30B(H30B), C31B(H31B), C32B(H32B),
 C33B(H33B), C36B(H36B), C37B(H37B), C38B(H38B), C39B(H39B), C41B(H41B),
 C44B(H44B), C45B(H45B), C46B(H46B), C47B(H47B), C49B(H49B), C50B(H50B),
 C52B(H52B), C53B(H53B)
2.c Idealised Me refined as rotating group:
 C2S(D2SA,D2SB,D2SC), C3S(D3SA,D3SB,D3SC), C5S(D5SA,D5SB,D5SC), C6S(D6SA,D6SB,
 D6SC)
;
_olex2_submission_special_instructions 'No special instructions were received'

loop_
_space_group_symop_operation_xyz
'x, y, z'
'-x, -y, -z'

loop_
_atom_site_label
_atom_site_type_symbol
_atom_site_fract_x
_atom_site_fract_y
_atom_site_fract_z
_atom_site_U_iso_or_equiv
_atom_site_adp_type
_atom_site_occupancy
_atom_site_site_symmetry_order
_atom_site_calc_flag
_atom_site_refinement_flags_posn
O1A O 0.21889(18) 0.04679(14) 0.37971(11) 0.0366(6) Uani 1 1 d .
O2A O 0.31280(19) 0.02691(14) 0.11708(11) 0.0386(6) Uani 1 1 d .
O3A O 0.40122(17) 0.29974(14) 0.24811(10) 0.0317(6) Uani 1 1 d .
O4A O 0.53077(18) 0.17513(14) 0.09570(10) 0.0349(6) Uani 1 1 d .
N1A N 0.3566(2) 0.17037(16) 0.17076(13) 0.0267(7) Uani 1 1 d .
C1A C 0.2203(3) 0.0744(2) 0.33028(17) 0.0280(9) Uani 1 1 d .
C2A C 0.2043(2) 0.0259(2) 0.25601(15) 0.0257(8) Uani 1 1 d .
C3A C 0.3240(3) 0.07160(19) 0.23945(15) 0.0263(8) Uani 1 1 d .
H3A H 0.3771 0.0414 0.2500 0.032 Uiso 1 1 calc R
C4A C 0.3291(3) 0.0818(2) 0.16829(17) 0.0296(9) Uani 1 1 d .
C5A C 0.3746(3) 0.2215(2) 0.23520(16) 0.0258(8) Uani 1 1 d .
C6A C 0.3527(3) 0.16426(19) 0.28357(15) 0.0245(8) Uani 1 1 d .
H6A H 0.4189 0.1769 0.3149 0.029 Uiso 1 1 calc R
C7A C 0.2489(2) 0.16724(19) 0.32292(15) 0.0240(8) Uani 1 1 d .
C8A C 0.1570(2) 0.1549(2) 0.27046(15) 0.0228(8) Uani 1 1 d .
C9A C 0.1310(2) 0.0729(2) 0.23166(15) 0.0232(8) Uani 1 1 d .
C10A C 0.0550(3) 0.0453(2) 0.17342(15) 0.0256(8) Uani 1 1 d .
C11A C 0.0256(3) -0.0389(2) 0.13229(16) 0.0335(9) Uani 1 1 d .
H11A H 0.0593 -0.0794 0.1419 0.040 Uiso 1 1 calc R
C12A C -0.0503(3) -0.0633(2) 0.07904(17) 0.0442(10) Uani 1 1 d .
H12A H -0.0687 -0.1202 0.0519 0.053 Uiso 1 1 calc R
C13A C -0.1007(3) -0.0050(2) 0.06446(18) 0.0464(11) Uani 1 1 d .
H13A H -0.1555 -0.0229 0.0283 0.056 Uiso 1 1 calc R
C14A C -0.0720(3) 0.0783(2) 0.10183(16) 0.0367(9) Uani 1 1 d .
H14A H -0.1055 0.1179 0.0904 0.044 Uiso 1 1 calc R
C15A C 0.0065(3) 0.1057(2) 0.15692(16) 0.0298(9) Uani 1 1 d .
C16A C 0.0382(3) 0.1946(2) 0.19670(15) 0.0283(9) Uani 1 1 d .
C17A C 0.0011(3) 0.2584(2) 0.17786(17) 0.0362(9) Uani 1 1 d .
H17A H -0.0492 0.2427 0.1396 0.043 Uiso 1 1 calc R
C18A C 0.0356(3) 0.3427(2) 0.21317(17) 0.0384(10) Uani 1 1 d .
H18A H 0.0111 0.3850 0.1986 0.046 Uiso 1 1 calc R
C19A C 0.1070(3) 0.3659(2) 0.27085(16) 0.0325(9) Uani 1 1 d .
H19A H 0.1290 0.4237 0.2965 0.039 Uiso 1 1 calc R
C20A C 0.1448(3) 0.3056(2) 0.29002(15) 0.0287(9) Uani 1 1 d .
H20A H 0.1937 0.3224 0.3290 0.034 Uiso 1 1 calc R
C21A C 0.1136(3) 0.2190(2) 0.25387(15) 0.0256(8) Uani 1 1 d .
C22A C 0.1743(3) -0.0707(2) 0.24532(15) 0.0273(8) Uani 1 1 d .
C23A C 0.2340(3) -0.1197(2) 0.20920(17) 0.0406(10) Uani 1 1 d .
H23A H 0.2934 -0.0932 0.1862 0.049 Uiso 1 1 calc R
C24A C 0.2090(3) -0.2069(2) 0.20588(19) 0.0491(11) Uani 1 1 d .
H24A H 0.2505 -0.2400 0.1803 0.059 Uiso 1 1 calc R
C25A C 0.1242(3) -0.2458(2) 0.23969(19) 0.0472(11) Uani 1 1 d .
H25A H 0.1082 -0.3053 0.2384 0.057 Uiso 1 1 calc R
C26A C 0.0626(3) -0.1982(2) 0.27532(17) 0.0414(10) Uani 1 1 d .
H26A H 0.0033 -0.2252 0.2982 0.050 Uiso 1 1 calc R
C27A C 0.0869(3) -0.1110(2) 0.27797(16) 0.0331(9) Uani 1 1 d .
H27A H 0.0435 -0.0785 0.3022 0.040 Uiso 1 1 calc R
C28A C 0.2644(3) 0.2333(2) 0.38822(16) 0.0278(8) Uani 1 1 d .
C29A C 0.1812(3) 0.2232(2) 0.43131(16) 0.0339(9) Uani 1 1 d .
H29A H 0.1166 0.1759 0.4188 0.041 Uiso 1 1 calc R
C30A C 0.1913(3) 0.2813(2) 0.49225(16) 0.0395(10) Uani 1 1 d .
H30A H 0.1336 0.2743 0.5213 0.047 Uiso 1 1 calc R
C31A C 0.2858(3) 0.3497(2) 0.51068(17) 0.0396(10) Uani 1 1 d .
H31A H 0.2928 0.3898 0.5524 0.048 Uiso 1 1 calc R
C32A C 0.3699(3) 0.3600(2) 0.46889(16) 0.0357(9) Uani 1 1 d .
H32A H 0.4351 0.4066 0.4822 0.043 Uiso 1 1 calc R
C33A C 0.3594(3) 0.3022(2) 0.40722(15) 0.0297(9) Uani 1 1 d .
H33A H 0.4170 0.3098 0.3781 0.036 Uiso 1 1 calc R
C34A C 0.3603(3) 0.2024(2) 0.11141(15) 0.0271(8) Uani 1 1 d .
C35A C 0.4497(3) 0.2046(2) 0.07342(16) 0.0283(9) Uani 1 1 d .
C36A C 0.4525(3) 0.2343(2) 0.01607(16) 0.0310(9) Uani 1 1 d .
H36A H 0.5136 0.2365 -0.0102 0.037 Uiso 1 1 calc R
C37A C 0.3669(3) 0.2606(2) -0.00313(16) 0.0340(9) Uani 1 1 d .
H37A H 0.3692 0.2805 -0.0430 0.041 Uiso 1 1 calc R
C38A C 0.2774(3) 0.2587(2) 0.03445(16) 0.0367(10) Uani 1 1 d .
H38A H 0.2184 0.2769 0.0207 0.044 Uiso 1 1 calc R
C39A C 0.2754(3) 0.2299(2) 0.09218(17) 0.0355(9) Uani 1 1 d .
H39A H 0.2149 0.2290 0.1189 0.043 Uiso 1 1 calc R
C40A C 0.6322(3) 0.1964(2) 0.06682(16) 0.0305(9) Uani 1 1 d .
C41A C 0.7027(3) 0.2766(2) 0.08879(15) 0.0282(9) Uani 1 1 d .
H41A H 0.6837 0.3176 0.1229 0.034 Uiso 1 1 calc R
C42A C 0.8047(3) 0.2990(2) 0.06054(16) 0.0303(9) Uani 1 1 d .
C43A C 0.8832(3) 0.3845(2) 0.08089(15) 0.0278(8) Uani 1 1 d .
C44A C 0.8629(3) 0.4517(2) 0.12931(15) 0.0321(9) Uani 1 1 d .
H44A H 0.7957 0.4419 0.1501 0.039 Uiso 1 1 calc R
C45A C 0.9394(3) 0.5310(2) 0.14660(17) 0.0398(10) Uani 1 1 d .
H45A H 0.9245 0.5757 0.1792 0.048 Uiso 1 1 calc R
C46A C 1.0390(3) 0.5470(2) 0.11710(18) 0.0447(10) Uani 1 1 d .
H46A H 1.0915 0.6022 0.1294 0.054 Uiso 1 1 calc R
C47A C 1.0603(3) 0.4823(2) 0.07010(17) 0.0421(10) Uani 1 1 d .
H47A H 1.1284 0.4929 0.0503 0.051 Uiso 1 1 calc R
C48A C 0.9834(3) 0.4009(2) 0.05084(16) 0.0319(9) Uani 1 1 d .
C49A C 1.0051(3) 0.3350(2) -0.00025(17) 0.0404(10) Uani 1 1 d .
H49A H 1.0725 0.3469 -0.0207 0.049 Uiso 1 1 calc R
C50A C 0.9319(3) 0.2566(2) -0.01987(16) 0.0370(9) Uani 1 1 d .
H50A H 0.9479 0.2145 -0.0544 0.044 Uiso 1 1 calc R
C51A C 0.8299(3) 0.2356(2) 0.01054(16) 0.0316(9) Uani 1 1 d .
C52A C 0.7546(3) 0.1534(2) -0.00957(16) 0.0376(10) Uani 1 1 d .
H52A H 0.7721 0.1110 -0.0432 0.045 Uiso 1 1 calc R
C53A C 0.6560(3) 0.1327(2) 0.01828(16) 0.0352(9) Uani 1 1 d .
H53A H 0.6056 0.0767 0.0048 0.042 Uiso 1 1 calc R
O1B O 0.23290(19) 0.56770(14) 0.23627(10) 0.0355(6) Uani 1 1 d .
O2B O 0.59061(18) 0.44716(14) 0.16767(11) 0.0351(6) Uani 1 1 d .
O3B O 0.54341(17) 0.49598(14) 0.39028(11) 0.0350(6) Uani 1 1 d .
O4B O 0.66191(18) 0.33605(14) 0.26406(11) 0.0356(6) Uani 1 1 d .
N1B N 0.5935(2) 0.48156(16) 0.28233(12) 0.0261(7) Uani 1 1 d .
C1B C 0.3238(3) 0.5660(2) 0.25075(16) 0.0284(9) Uani 1 1 d .
C2B C 0.4171(3) 0.5552(2) 0.20533(15) 0.0241(8) Uani 1 1 d .
C3B C 0.4308(3) 0.4733(2) 0.22379(15) 0.0265(8) Uani 1 1 d .
H3B H 0.3749 0.4206 0.1974 0.032 Uiso 1 1 calc R
C4B C 0.5454(3) 0.4637(2) 0.21770(17) 0.0261(8) Uani 1 1 d .
C5B C 0.5203(3) 0.48934(19) 0.33165(17) 0.0252(8) Uani 1 1 d .
C6B C 0.4127(3) 0.4867(2) 0.29913(14) 0.0251(8) Uani 1 1 d .
H6B H 0.3522 0.4376 0.3073 0.030 Uiso 1 1 calc R
C7B C 0.3811(3) 0.5728(2) 0.31936(15) 0.0260(8) Uani 1 1 d .
C8B C 0.4826(3) 0.6455(2) 0.31323(16) 0.0264(8) Uani 1 1 d .
C9B C 0.5067(3) 0.63166(19) 0.24790(15) 0.0254(8) Uani 1 1 d .
C10B C 0.6091(3) 0.6784(2) 0.22717(15) 0.0260(8) Uani 1 1 d .
C11B C 0.6452(3) 0.6527(2) 0.16350(16) 0.0308(9) Uani 1 1 d .
H11B H 0.5988 0.6052 0.1315 0.037 Uiso 1 1 calc R
C12B C 0.7465(3) 0.6953(2) 0.14726(17) 0.0410(10) Uani 1 1 d .
H12B H 0.7708 0.6763 0.1047 0.049 Uiso 1 1 calc R
C13B C 0.8133(3) 0.7659(2) 0.19251(18) 0.0478(11) Uani 1 1 d .
H13B H 0.8819 0.7970 0.1803 0.057 Uiso 1 1 calc R
C14B C 0.7810(3) 0.7909(2) 0.25494(18) 0.0435(10) Uani 1 1 d .
H14B H 0.8288 0.8388 0.2858 0.052 Uiso 1 1 calc R
C15B C 0.6792(3) 0.7481(2) 0.27495(16) 0.0325(9) Uani 1 1 d .
C16B C 0.6467(3) 0.7707(2) 0.34274(15) 0.0279(9) Uani 1 1 d .
C17B C 0.7098(3) 0.8436(2) 0.39043(17) 0.0377(10) Uani 1 1 d .
H17B H 0.7733 0.8806 0.3774 0.045 Uiso 1 1 calc R
C18B C 0.6826(3) 0.8625(2) 0.45445(17) 0.0390(10) Uani 1 1 d .
H18B H 0.7270 0.9123 0.4853 0.047 Uiso 1 1 calc R
C19B C 0.5911(3) 0.8100(2) 0.47489(17) 0.0368(10) Uani 1 1 d .
H19B H 0.5731 0.8234 0.5199 0.044 Uiso 1 1 calc R
C20B C 0.5255(3) 0.7382(2) 0.43054(15) 0.0325(9) Uani 1 1 d .
H20B H 0.4627 0.7023 0.4451 0.039 Uiso 1 1 calc R
C21B C 0.5510(3) 0.7177(2) 0.36331(15) 0.0276(8) Uani 1 1 d .
C22B C 0.3923(2) 0.5544(2) 0.13423(15) 0.0249(8) Uani 1 1 d .
C23B C 0.3939(2) 0.4869(2) 0.08120(16) 0.0294(9) Uani 1 1 d .
H23B H 0.4126 0.4386 0.0893 0.035 Uiso 1 1 calc R
C24B C 0.3681(3) 0.4900(2) 0.01659(16) 0.0351(9) Uani 1 1 d .
H24B H 0.3692 0.4433 -0.0193 0.042 Uiso 1 1 calc R
C25B C 0.3412(3) 0.5589(2) 0.00303(17) 0.0340(9) Uani 1 1 d .
H25B H 0.3248 0.5606 -0.0416 0.041 Uiso 1 1 calc R
C26B C 0.3385(3) 0.6262(2) 0.05627(16) 0.0339(9) Uani 1 1 d .
H26B H 0.3187 0.6741 0.0481 0.041 Uiso 1 1 calc R
C27B C 0.3642(2) 0.6238(2) 0.12064(16) 0.0284(9) Uani 1 1 d .
H27B H 0.3626 0.6704 0.1565 0.034 Uiso 1 1 calc R
C28B C 0.3103(3) 0.5815(2) 0.37782(16) 0.0293(9) Uani 1 1 d .
C29B C 0.2478(3) 0.6381(2) 0.38476(16) 0.0372(10) Uani 1 1 d .
H29B H 0.2509 0.6728 0.3536 0.045 Uiso 1 1 calc R
C30B C 0.1794(3) 0.6442(2) 0.43815(18) 0.0467(11) Uani 1 1 d .
H30B H 0.1365 0.6831 0.4433 0.056 Uiso 1 1 calc R
C31B C 0.1759(3) 0.5928(3) 0.48274(18) 0.0478(11) Uani 1 1 d .
H31B H 0.1295 0.5963 0.5184 0.057 Uiso 1 1 calc R
C32B C 0.2375(3) 0.5375(2) 0.47659(18) 0.0519(11) Uani 1 1 d .
H32B H 0.2347 0.5032 0.5080 0.062 Uiso 1 1 calc R
C33B C 0.3044(3) 0.5314(2) 0.42414(16) 0.0390(10) Uani 1 1 d .
H33B H 0.3470 0.4924 0.4198 0.047 Uiso 1 1 calc R
C34B C 0.7058(3) 0.4876(2) 0.29808(15) 0.0283(9) Uani 1 1 d .
C35B C 0.7385(3) 0.4149(2) 0.29324(16) 0.0300(9) Uani 1 1 d .
C36B C 0.8447(3) 0.4211(2) 0.31257(16) 0.0371(10) Uani 1 1 d .
H36B H 0.8667 0.3706 0.3094 0.045 Uiso 1 1 calc R
C37B C 0.9192(3) 0.5014(2) 0.33664(16) 0.0390(10) Uani 1 1 d .
H37B H 0.9923 0.5060 0.3506 0.047 Uiso 1 1 calc R
C38B C 0.8883(3) 0.5748(2) 0.34050(16) 0.0393(10) Uani 1 1 d .
H38B H 0.9403 0.6297 0.3565 0.047 Uiso 1 1 calc R
C39B C 0.7816(3) 0.5687(2) 0.32102(16) 0.0342(9) Uani 1 1 d .
H39B H 0.7600 0.6192 0.3232 0.041 Uiso 1 1 calc R
C40B C 0.6473(3) 0.2696(2) 0.29654(17) 0.0301(9) Uani 1 1 d .
C41B C 0.6262(3) 0.1886(2) 0.25649(16) 0.0302(9) Uani 1 1 d .
H41B H 0.6307 0.1811 0.2096 0.036 Uiso 1 1 calc R
C42B C 0.5977(3) 0.1162(2) 0.28435(16) 0.0311(9) Uani 1 1 d .
C43B C 0.5742(3) 0.0288(2) 0.24381(17) 0.0316(9) Uani 1 1 d .
C44B C 0.5836(3) 0.0102(2) 0.17430(17) 0.0380(10) Uani 1 1 d .
H44B H 0.6026 0.0559 0.1522 0.046 Uiso 1 1 calc R
C45B C 0.5658(3) -0.0726(2) 0.13811(18) 0.0436(10) Uani 1 1 d .
H45B H 0.5749 -0.0834 0.0916 0.052 Uiso 1 1 calc R
C46B C 0.5344(3) -0.1411(2) 0.16878(19) 0.0467(11) Uani 1 1 d .
H46B H 0.5214 -0.1984 0.1432 0.056 Uiso 1 1 calc R
C47B C 0.5222(3) -0.1254(2) 0.2363(2) 0.0432(10) Uani 1 1 d .
H47B H 0.4998 -0.1725 0.2569 0.052 Uiso 1 1 calc R
C48B C 0.5422(3) -0.0407(2) 0.27578(18) 0.0357(9) Uani 1 1 d .
C49B C 0.5335(3) -0.0252(2) 0.34623(18) 0.0412(10) Uani 1 1 d .
H49B H 0.5100 -0.0723 0.3668 0.049 Uiso 1 1 calc R
C50B C 0.5585(3) 0.0560(2) 0.38360(18) 0.0410(10) Uani 1 1 d .
H50B H 0.5539 0.0650 0.4306 0.049 Uiso 1 1 calc R
C51B C 0.5920(3) 0.1295(2) 0.35504(17) 0.0339(9) Uani 1 1 d .
C52B C 0.6174(3) 0.2144(2) 0.39357(17) 0.0363(9) Uani 1 1 d .
H52B H 0.6162 0.2238 0.4407 0.044 Uiso 1 1 calc R
C53B C 0.6440(3) 0.2843(2) 0.36573(17) 0.0356(9) Uani 1 1 d .
H53B H 0.6597 0.3411 0.3928 0.043 Uiso 1 1 calc R
O1S O 0.0474(2) 0.7777(2) 0.42789(15) 0.0817(10) Uani 1 1 d .
C1S C 0.1009(4) 0.8559(3) 0.4472(2) 0.0681(14) Uani 1 1 d .
C2S C 0.0435(4) 0.9210(3) 0.4643(2) 0.0813(15) Uani 1 1 d .
D2SA D -0.0359 0.8934 0.4556 0.122 Uiso 1 1 calc GR
D2SB D 0.0671 0.9632 0.4371 0.122 Uiso 1 1 calc GR
D2SC D 0.0605 0.9500 0.5118 0.122 Uiso 1 1 calc GR
C3S C 0.2247(3) 0.8831(3) 0.4532(3) 0.107(2) Uani 1 1 d .
D3SA D 0.2505 0.8322 0.4402 0.161 Uiso 1 1 calc GR
D3SB D 0.2517 0.9130 0.4996 0.161 Uiso 1 1 calc GR
D3SC D 0.2524 0.9219 0.4238 0.161 Uiso 1 1 calc GR
O2S O 0.9460(2) 0.0372(2) 0.36559(14) 0.0752(10) Uani 1 1 d .
C4S C 0.8954(3) 0.0714(3) 0.3354(2) 0.0544(12) Uani 1 1 d .
C5S C 0.8353(3) 0.0241(3) 0.2703(2) 0.0699(14) Uani 1 1 d .
D5SA D 0.8743 -0.0151 0.2466 0.105 Uiso 1 1 calc GR
D5SB D 0.8303 0.0650 0.2438 0.105 Uiso 1 1 calc GR
D5SC D 0.7612 -0.0091 0.2774 0.105 Uiso 1 1 calc GR
C6S C 0.8897(3) 0.1610(3) 0.3633(2) 0.0711(14) Uani 1 1 d .
D6SA D 0.9216 0.1810 0.4097 0.107 Uiso 1 1 calc GR
D6SB D 0.8129 0.1611 0.3620 0.107 Uiso 1 1 calc GR
D6SC D 0.9310 0.1994 0.3367 0.107 Uiso 1 1 calc GR

loop_
_atom_site_aniso_label
_atom_site_aniso_U_11
_atom_site_aniso_U_22
_atom_site_aniso_U_33
_atom_site_aniso_U_23
_atom_site_aniso_U_13
_atom_site_aniso_U_12
O1A 0.0396(16) 0.0324(15) 0.0331(16) 0.0086(12) 0.0010(12) 0.0024(12)
O2A 0.0466(17) 0.0302(15) 0.0299(15) -0.0011(12) 0.0082(12) 0.0032(13)
O3A 0.0347(15) 0.0250(15) 0.0290(14) 0.0044(11) 0.0004(11) 0.0004(12)
O4A 0.0288(15) 0.0406(16) 0.0361(15) 0.0166(12) 0.0059(12) 0.0057(12)
N1A 0.0295(18) 0.0218(18) 0.0254(18) 0.0043(14) 0.0060(13) 0.0031(14)
C1A 0.023(2) 0.032(2) 0.027(2) 0.0081(18) 0.0005(16) 0.0032(17)
C2A 0.022(2) 0.026(2) 0.025(2) 0.0031(16) 0.0014(16) 0.0016(17)
C3A 0.031(2) 0.023(2) 0.025(2) 0.0078(16) 0.0028(16) 0.0073(17)
C4A 0.022(2) 0.032(2) 0.031(2) 0.0041(19) 0.0032(17) 0.0056(18)
C5A 0.023(2) 0.024(2) 0.026(2) 0.0018(18) 0.0024(16) 0.0039(17)
C6A 0.025(2) 0.021(2) 0.024(2) 0.0030(16) 0.0000(16) 0.0028(16)
C7A 0.023(2) 0.020(2) 0.024(2) 0.0028(16) 0.0025(16) 0.0005(16)
C8A 0.022(2) 0.026(2) 0.0212(19) 0.0069(16) 0.0050(15) 0.0063(17)
C9A 0.021(2) 0.025(2) 0.021(2) 0.0056(16) 0.0034(16) 0.0041(17)
C10A 0.021(2) 0.028(2) 0.025(2) 0.0047(17) 0.0048(16) 0.0039(17)
C11A 0.034(2) 0.029(2) 0.034(2) 0.0023(18) -0.0012(18) 0.0073(18)
C12A 0.051(3) 0.034(2) 0.039(2) -0.0036(19) -0.012(2) 0.010(2)
C13A 0.039(3) 0.052(3) 0.042(3) 0.002(2) -0.014(2) 0.012(2)
C14A 0.035(2) 0.036(2) 0.038(2) 0.0064(19) -0.0062(19) 0.0120(19)
C15A 0.028(2) 0.033(2) 0.028(2) 0.0032(18) 0.0006(17) 0.0111(18)
C16A 0.028(2) 0.033(2) 0.024(2) 0.0084(17) 0.0042(17) 0.0098(18)
C17A 0.037(2) 0.037(2) 0.033(2) 0.0052(19) -0.0008(18) 0.010(2)
C18A 0.042(3) 0.039(3) 0.039(2) 0.012(2) 0.0042(19) 0.019(2)
C19A 0.035(2) 0.030(2) 0.035(2) 0.0078(18) 0.0037(18) 0.0128(19)
C20A 0.026(2) 0.034(2) 0.025(2) 0.0066(18) 0.0034(16) 0.0070(18)
C21A 0.022(2) 0.028(2) 0.025(2) 0.0043(17) 0.0051(16) 0.0052(17)
C22A 0.025(2) 0.026(2) 0.027(2) 0.0033(17) -0.0020(17) 0.0039(18)
C23A 0.033(2) 0.030(2) 0.051(3) 0.002(2) 0.0013(19) 0.0038(19)
C24A 0.041(3) 0.028(3) 0.070(3) -0.004(2) 0.003(2) 0.009(2)
C25A 0.049(3) 0.020(2) 0.066(3) 0.005(2) -0.010(2) 0.003(2)
C26A 0.040(3) 0.031(3) 0.045(3) 0.011(2) -0.0018(19) -0.005(2)
C27A 0.032(2) 0.026(2) 0.035(2) 0.0050(17) -0.0003(18) 0.0018(18)
C28A 0.028(2) 0.027(2) 0.027(2) 0.0077(17) 0.0000(17) 0.0053(18)
C29A 0.033(2) 0.034(2) 0.030(2) 0.0077(18) 0.0052(18) 0.0021(18)
C30A 0.040(3) 0.048(3) 0.026(2) 0.0061(19) 0.0112(18) 0.007(2)
C31A 0.045(3) 0.041(3) 0.026(2) 0.0001(18) 0.004(2) 0.007(2)
C32A 0.039(2) 0.034(2) 0.025(2) 0.0027(18) -0.0045(18) -0.0002(19)
C33A 0.031(2) 0.032(2) 0.022(2) 0.0067(17) 0.0014(16) 0.0035(18)
C34A 0.033(2) 0.023(2) 0.022(2) 0.0063(16) 0.0002(17) 0.0020(17)
C35A 0.026(2) 0.027(2) 0.028(2) 0.0059(17) -0.0024(17) 0.0031(17)
C36A 0.028(2) 0.035(2) 0.029(2) 0.0093(18) 0.0044(17) 0.0052(18)
C37A 0.039(2) 0.036(2) 0.025(2) 0.0077(17) 0.0014(18) 0.0076(19)
C38A 0.032(2) 0.048(3) 0.033(2) 0.0110(19) 0.0003(19) 0.0160(19)
C39A 0.030(2) 0.039(2) 0.036(2) 0.0087(19) 0.0050(18) 0.0074(19)
C40A 0.025(2) 0.038(2) 0.031(2) 0.0163(19) 0.0050(17) 0.0063(19)
C41A 0.028(2) 0.031(2) 0.024(2) 0.0039(17) 0.0013(17) 0.0084(18)
C42A 0.030(2) 0.037(2) 0.025(2) 0.0059(17) 0.0012(17) 0.0128(19)
C43A 0.027(2) 0.033(2) 0.022(2) 0.0052(17) -0.0003(16) 0.0069(18)
C44A 0.031(2) 0.035(2) 0.029(2) 0.0068(18) 0.0016(17) 0.0088(19)
C45A 0.046(3) 0.035(2) 0.032(2) 0.0029(18) 0.001(2) 0.007(2)
C46A 0.034(3) 0.042(3) 0.049(3) 0.010(2) 0.001(2) -0.003(2)
C47A 0.030(2) 0.049(3) 0.041(2) 0.011(2) 0.0070(19) 0.003(2)
C48A 0.026(2) 0.033(2) 0.033(2) 0.0075(18) -0.0005(18) 0.0032(19)
C49A 0.033(2) 0.050(3) 0.037(2) 0.007(2) 0.0107(19) 0.013(2)
C50A 0.038(2) 0.039(2) 0.033(2) 0.0020(18) 0.0098(19) 0.013(2)
C51A 0.031(2) 0.033(2) 0.027(2) 0.0049(18) 0.0007(17) 0.0064(19)
C52A 0.043(3) 0.035(2) 0.033(2) 0.0004(18) 0.0010(19) 0.014(2)
C53A 0.032(2) 0.031(2) 0.036(2) 0.0054(19) -0.0005(18) 0.0022(18)
O1B 0.0316(16) 0.0413(16) 0.0296(14) 0.0037(12) 0.0020(12) 0.0078(13)
O2B 0.0359(15) 0.0423(16) 0.0269(15) 0.0050(12) 0.0102(12) 0.0134(13)
O3B 0.0345(15) 0.0408(16) 0.0249(15) 0.0075(12) 0.0006(11) 0.0039(12)
O4B 0.0370(16) 0.0273(15) 0.0379(15) 0.0049(12) -0.0051(12) 0.0048(12)
N1B 0.0245(18) 0.0286(17) 0.0227(17) 0.0048(13) 0.0026(14) 0.0049(14)
C1B 0.028(2) 0.020(2) 0.031(2) 0.0029(16) 0.0025(18) 0.0001(18)
C2B 0.025(2) 0.024(2) 0.020(2) 0.0046(16) 0.0025(16) 0.0029(16)
C3B 0.024(2) 0.027(2) 0.022(2) 0.0005(16) 0.0001(15) 0.0005(16)
C4B 0.030(2) 0.022(2) 0.027(2) 0.0074(17) 0.0045(18) 0.0063(17)
C5B 0.029(2) 0.018(2) 0.024(2) 0.0043(16) -0.0001(18) 0.0011(16)
C6B 0.027(2) 0.024(2) 0.020(2) 0.0045(15) 0.0022(16) 0.0022(16)
C7B 0.025(2) 0.023(2) 0.023(2) -0.0003(16) 0.0026(16) 0.0019(16)
C8B 0.030(2) 0.023(2) 0.027(2) 0.0030(16) 0.0026(16) 0.0090(17)
C9B 0.027(2) 0.022(2) 0.025(2) 0.0048(16) 0.0008(16) 0.0049(17)
C10B 0.024(2) 0.029(2) 0.024(2) 0.0093(17) 0.0005(16) 0.0053(17)
C11B 0.030(2) 0.035(2) 0.024(2) 0.0082(17) -0.0007(17) 0.0025(18)
C12B 0.033(2) 0.053(3) 0.026(2) 0.009(2) 0.0020(18) -0.002(2)
C13B 0.033(2) 0.062(3) 0.036(3) 0.014(2) 0.005(2) -0.008(2)
C14B 0.037(2) 0.043(3) 0.036(2) 0.0079(19) -0.0045(19) -0.010(2)
C15B 0.030(2) 0.031(2) 0.032(2) 0.0111(18) -0.0024(18) -0.0011(18)
C16B 0.034(2) 0.022(2) 0.023(2) 0.0043(16) -0.0020(17) 0.0015(17)
C17B 0.043(2) 0.032(2) 0.031(2) 0.0065(18) -0.0035(19) 0.0006(19)
C18B 0.045(3) 0.027(2) 0.036(3) 0.0016(18) -0.0045(19) 0.004(2)
C19B 0.041(3) 0.033(2) 0.031(2) -0.0009(19) -0.0005(19) 0.009(2)
C20B 0.032(2) 0.032(2) 0.029(2) 0.0036(18) -0.0013(18) 0.0054(18)
C21B 0.031(2) 0.026(2) 0.023(2) 0.0013(17) -0.0028(17) 0.0086(18)
C22B 0.019(2) 0.023(2) 0.028(2) 0.0053(17) 0.0030(16) -0.0001(16)
C23B 0.024(2) 0.029(2) 0.032(2) 0.0070(18) 0.0017(17) 0.0033(17)
C24B 0.032(2) 0.045(3) 0.022(2) 0.0013(18) 0.0020(17) 0.0056(19)
C25B 0.024(2) 0.050(3) 0.025(2) 0.014(2) 0.0028(16) 0.0004(19)
C26B 0.026(2) 0.042(2) 0.034(2) 0.0150(19) 0.0025(17) 0.0045(18)
C27B 0.024(2) 0.030(2) 0.028(2) 0.0056(17) 0.0035(16) 0.0042(17)
C28B 0.026(2) 0.030(2) 0.025(2) -0.0013(17) -0.0010(16) 0.0040(18)
C29B 0.035(2) 0.043(2) 0.028(2) -0.0014(18) 0.0022(18) 0.011(2)
C30B 0.034(2) 0.054(3) 0.041(3) -0.013(2) -0.002(2) 0.013(2)
C31B 0.048(3) 0.059(3) 0.027(2) 0.002(2) 0.015(2) 0.008(2)
C32B 0.063(3) 0.050(3) 0.040(3) 0.011(2) 0.024(2) 0.013(2)
C33B 0.042(2) 0.039(2) 0.030(2) 0.0044(19) 0.0127(19) 0.0053(19)
C34B 0.029(2) 0.031(2) 0.023(2) 0.0043(17) 0.0011(16) 0.0071(19)
C35B 0.027(2) 0.024(2) 0.034(2) 0.0019(17) 0.0024(17) 0.0034(18)
C36B 0.031(2) 0.033(2) 0.042(2) 0.0035(19) -0.0028(19) 0.007(2)
C37B 0.029(2) 0.043(3) 0.042(2) 0.005(2) 0.0029(18) 0.009(2)
C38B 0.029(2) 0.039(3) 0.041(2) 0.0026(19) -0.0048(19) 0.002(2)
C39B 0.036(2) 0.027(2) 0.036(2) 0.0068(18) 0.0033(18) 0.0059(19)
C40B 0.023(2) 0.030(2) 0.038(2) 0.0117(19) 0.0007(17) 0.0074(17)
C41B 0.031(2) 0.026(2) 0.029(2) 0.0013(18) -0.0009(17) 0.0047(18)
C42B 0.026(2) 0.034(2) 0.033(2) 0.0068(19) 0.0000(17) 0.0088(18)
C43B 0.028(2) 0.028(2) 0.039(2) 0.0069(19) -0.0001(17) 0.0089(18)
C44B 0.044(3) 0.030(2) 0.039(2) 0.0070(19) -0.0022(19) 0.0094(19)
C45B 0.052(3) 0.037(3) 0.041(2) 0.005(2) 0.003(2) 0.014(2)
C46B 0.057(3) 0.028(2) 0.051(3) 0.001(2) 0.005(2) 0.013(2)
C47B 0.037(2) 0.030(2) 0.064(3) 0.015(2) 0.004(2) 0.0096(19)
C48B 0.028(2) 0.033(2) 0.048(3) 0.015(2) 0.0043(19) 0.0076(19)
C49B 0.042(3) 0.039(3) 0.047(3) 0.018(2) 0.009(2) 0.014(2)
C50B 0.035(2) 0.050(3) 0.042(2) 0.017(2) 0.0068(19) 0.011(2)
C51B 0.030(2) 0.038(2) 0.034(2) 0.0079(19) 0.0030(17) 0.0093(19)
C52B 0.029(2) 0.042(3) 0.035(2) 0.004(2) 0.0008(17) 0.0092(19)
C53B 0.030(2) 0.036(2) 0.035(2) 0.0008(19) 0.0011(18) 0.0061(18)
O1S 0.076(2) 0.062(2) 0.097(3) 0.023(2) -0.0056(19) 0.0022(19)
C1S 0.083(4) 0.046(3) 0.074(3) 0.028(3) -0.009(3) 0.007(3)
C2S 0.109(4) 0.057(3) 0.075(4) 0.023(3) 0.019(3) 0.014(3)
C3S 0.055(3) 0.054(3) 0.202(6) 0.049(4) -0.055(4) -0.013(3)
O2S 0.074(2) 0.097(3) 0.064(2) 0.0260(19) -0.0028(18) 0.034(2)
C4S 0.032(3) 0.076(4) 0.057(3) 0.027(3) 0.008(2) 0.010(2)
C5S 0.041(3) 0.097(4) 0.072(3) 0.037(3) 0.007(2) 0.008(3)
C6S 0.043(3) 0.101(4) 0.080(3) 0.026(3) 0.019(2) 0.033(3)

loop_
_atom_type_symbol
_atom_type_description
_atom_type_scat_dispersion_real
_atom_type_scat_dispersion_imag
_atom_type_scat_source
C C 0.0033 0.0016 'International Tables Vol C Tables 4.2.6.8 and 6.1.1.4'
H H 0.0000 0.0000 'International Tables Vol C Tables 4.2.6.8 and 6.1.1.4'
D D 0.0000 0.0000 'International Tables Vol C Tables 4.2.6.8 and 6.1.1.4'
N N 0.0061 0.0033 'International Tables Vol C Tables 4.2.6.8 and 6.1.1.4'
O O 0.0106 0.0060 'International Tables Vol C Tables 4.2.6.8 and 6.1.1.4'

loop_
_geom_angle_atom_site_label_1
_geom_angle_atom_site_label_2
_geom_angle_atom_site_label_3
_geom_angle
C35A O4A C40A 116.3(2)
C4A N1A C34A 122.1(3)
C5A N1A C4A 113.4(3)
C5A N1A C34A 124.5(3)
O1A C1A C2A 129.5(3)
O1A C1A C7A 130.2(3)
C7A C1A C2A 100.1(3)
C1A C2A C3A 95.0(2)
C9A C2A C1A 97.8(2)
C9A C2A C3A 105.6(3)
C22A C2A C1A 113.7(3)
C22A C2A C3A 115.8(3)
C22A C2A C9A 123.9(3)
C2A C3A H3A 111.2
C4A C3A C2A 112.8(3)
C4A C3A H3A 111.2
C4A C3A C6A 105.3(3)
C6A C3A C2A 104.9(2)
C6A C3A H3A 111.2
O2A C4A N1A 123.6(3)
O2A C4A C3A 128.8(3)
N1A C4A C3A 107.6(3)
O3A C5A N1A 123.6(3)
O3A C5A C6A 127.6(3)
N1A C5A C6A 108.7(3)
C3A C6A H6A 110.9
C3A C6A C7A 104.9(2)
C5A C6A C3A 105.0(2)
C5A C6A H6A 110.9
C5A C6A C7A 113.8(3)
C7A C6A H6A 110.9
C1A C7A C6A 95.6(2)
C8A C7A C1A 98.0(2)
C8A C7A C6A 105.7(2)
C28A C7A C1A 114.1(3)
C28A C7A C6A 117.7(3)
C28A C7A C8A 121.1(3)
C9A C8A C7A 109.0(3)
C9A C8A C21A 122.0(3)
C21A C8A C7A 128.2(3)
C8A C9A C2A 108.9(3)
C8A C9A C10A 121.6(3)
C10A C9A C2A 129.2(3)
C11A C10A C9A 123.2(3)
C11A C10A C15A 118.6(3)
C15A C10A C9A 118.2(3)
C10A C11A H11A 119.4
C12A C11A C10A 121.2(3)
C12A C11A H11A 119.4
C11A C12A H12A 119.9
C11A C12A C13A 120.1(3)
C13A C12A H12A 119.9
C12A C13A H13A 119.7
C14A C13A C12A 120.5(3)
C14A C13A H13A 119.7
C13A C14A H14A 119.6
C13A C14A C15A 120.9(3)
C15A C14A H14A 119.6
C10A C15A C16A 120.2(3)
C14A C15A C10A 118.6(3)
C14A C15A C16A 121.2(3)
C17A C16A C15A 121.8(3)
C17A C16A C21A 118.4(3)
C21A C16A C15A 119.7(3)
C16A C17A H17A 119.1
C18A C17A C16A 121.9(3)
C18A C17A H17A 119.1
C17A C18A H18A 120.2
C17A C18A C19A 119.5(3)
C19A C18A H18A 120.2
C18A C19A H19A 120.1
C20A C19A C18A 119.9(3)
C20A C19A H19A 120.1
C19A C20A H20A 119.0
C19A C20A C21A 122.1(3)
C21A C20A H20A 119.0
C16A C21A C8A 118.3(3)
C20A C21A C8A 123.4(3)
C20A C21A C16A 118.2(3)
C23A C22A C2A 123.3(3)
C23A C22A C27A 118.6(3)
C27A C22A C2A 118.0(3)
C22A C23A H23A 119.5
C22A C23A C24A 121.0(3)
C24A C23A H23A 119.5
C23A C24A H24A 120.0
C25A C24A C23A 120.0(4)
C25A C24A H24A 120.0
C24A C25A H25A 120.1
C26A C25A C24A 119.9(4)
C26A C25A H25A 120.1
C25A C26A H26A 119.9
C25A C26A C27A 120.1(3)
C27A C26A H26A 119.9
C22A C27A H27A 119.8
C26A C27A C22A 120.4(3)
C26A C27A H27A 119.8
C29A C28A C7A 118.1(3)
C29A C28A C33A 119.3(3)
C33A C28A C7A 122.6(3)
C28A C29A H29A 119.6
C30A C29A C28A 120.7(3)
C30A C29A H29A 119.6
C29A C30A H30A 120.2
C31A C30A C29A 119.6(3)
C31A C30A H30A 120.2
C30A C31A H31A 119.8
C32A C31A C30A 120.4(3)
C32A C31A H31A 119.8
C31A C32A H32A 120.0
C31A C32A C33A 120.1(3)
C33A C32A H32A 120.0
C28A C33A H33A 120.1
C32A C33A C28A 119.8(3)
C32A C33A H33A 120.1
C35A C34A N1A 119.3(3)
C39A C34A N1A 120.3(3)
C39A C34A C35A 120.4(3)
O4A C35A C34A 116.8(3)
C36A C35A O4A 123.9(3)
C36A C35A C34A 119.3(3)
C35A C36A H36A 120.0
C37A C36A C35A 119.9(3)
C37A C36A H36A 120.0
C36A C37A H37A 119.4
C36A C37A C38A 121.2(3)
C38A C37A H37A 119.4
C37A C38A H38A 120.6
C39A C38A C37A 118.8(3)
C39A C38A H38A 120.6
C34A C39A C38A 120.4(3)
C34A C39A H39A 119.8
C38A C39A H39A 119.8
C41A C40A O4A 118.8(3)
C41A C40A C53A 123.2(3)
C53A C40A O4A 118.0(3)
C40A C41A H41A 120.2
C40A C41A C42A 119.6(3)
C42A C41A H41A 120.2
C41A C42A C43A 122.4(3)
C51A C42A C41A 118.2(3)
C51A C42A C43A 119.4(3)
C44A C43A C42A 122.8(3)
C48A C43A C42A 118.7(3)
C48A C43A C44A 118.5(3)
C43A C44A H44A 119.8
C45A C44A C43A 120.5(3)
C45A C44A H44A 119.8
C44A C45A H45A 119.5
C44A C45A C46A 120.9(3)
C46A C45A H45A 119.5
C45A C46A H46A 120.3
C47A C46A C45A 119.4(3)
C47A C46A H46A 120.3
C46A C47A H47A 119.5
C46A C47A C48A 121.0(3)
C48A C47A H47A 119.5
C43A C48A C49A 120.0(3)
C47A C48A C43A 119.6(3)
C47A C48A C49A 120.4(3)
C48A C49A H49A 119.3
C50A C49A C48A 121.3(3)
C50A C49A H49A 119.3
C49A C50A H50A 119.5
C49A C50A C51A 121.0(3)
C51A C50A H50A 119.5
C42A C51A C50A 119.5(3)
C52A C51A C42A 119.8(3)
C52A C51A C50A 120.7(3)
C51A C52A H52A 119.3
C53A C52A C51A 121.4(3)
C53A C52A H52A 119.3
C40A C53A H53A 121.0
C52A C53A C40A 117.9(3)
C52A C53A H53A 121.0
C40B O4B C35B 118.1(3)
C4B N1B C5B 113.5(3)
C4B N1B C34B 124.4(3)
C5B N1B C34B 122.0(3)
O1B C1B C2B 129.6(3)
O1B C1B C7B 130.6(3)
C2B C1B C7B 99.7(3)
C1B C2B C3B 97.1(2)
C9B C2B C1B 95.7(2)
C9B C2B C3B 106.5(3)
C22B C2B C1B 114.0(3)
C22B C2B C3B 120.1(3)
C22B C2B C9B 118.8(3)
C2B C3B H3B 110.7
C4B C3B C2B 114.4(3)
C4B C3B H3B 110.7
C4B C3B C6B 105.6(3)
C6B C3B C2B 104.4(2)
C6B C3B H3B 110.7
O2B C4B N1B 124.7(3)
O2B C4B C3B 128.2(3)
N1B C4B C3B 107.1(3)
O3B C5B N1B 123.4(3)
O3B C5B C6B 128.0(3)
N1B C5B C6B 108.6(3)
C3B C6B H6B 110.5
C3B C6B C7B 106.0(2)
C5B C6B C3B 104.4(3)
C5B C6B H6B 110.5
C5B C6B C7B 114.7(3)
C7B C6B H6B 110.5
C1B C7B C6B 96.8(2)
C8B C7B C1B 95.1(2)
C8B C7B C6B 107.0(3)
C28B C7B C1B 114.8(3)
C28B C7B C6B 116.6(3)
C28B C7B C8B 121.8(3)
C9B C8B C7B 107.9(3)
C9B C8B C21B 121.0(3)
C21B C8B C7B 131.0(3)
C8B C9B C2B 110.0(3)
C8B C9B C10B 122.1(3)
C10B C9B C2B 127.5(3)
C11B C10B C9B 122.5(3)
C11B C10B C15B 119.4(3)
C15B C10B C9B 117.9(3)
C10B C11B H11B 119.6
C12B C11B C10B 120.7(3)
C12B C11B H11B 119.6
C11B C12B H12B 119.9
C11B C12B C13B 120.2(3)
C13B C12B H12B 119.9
C12B C13B H13B 120.0
C14B C13B C12B 120.1(3)
C14B C13B H13B 120.0
C13B C14B H14B 118.9
C13B C14B C15B 122.1(3)
C15B C14B H14B 118.9
C10B C15B C16B 119.9(3)
C14B C15B C10B 117.4(3)
C14B C15B C16B 122.6(3)
C17B C16B C15B 121.8(3)
C17B C16B C21B 117.7(3)
C21B C16B C15B 120.4(3)
C16B C17B H17B 119.0
C18B C17B C16B 122.0(3)
C18B C17B H17B 119.0
C17B C18B H18B 119.8
C17B C18B C19B 120.3(3)
C19B C18B H18B 119.8
C18B C19B H19B 119.8
C20B C19B C18B 120.4(3)
C20B C19B H19B 119.8
C19B C20B H20B 119.8
C19B C20B C21B 120.4(3)
C21B C20B H20B 119.8
C16B C21B C8B 117.7(3)
C20B C21B C8B 123.2(3)
C20B C21B C16B 119.1(3)
C23B C22B C2B 123.2(3)
C23B C22B C27B 118.5(3)
C27B C22B C2B 118.4(3)
C22B C23B H23B 120.0
C24B C23B C22B 120.0(3)
C24B C23B H23B 120.0
C23B C24B H24B 119.2
C25B C24B C23B 121.6(3)
C25B C24B H24B 119.2
C24B C25B H25B 120.8
C24B C25B C26B 118.4(3)
C26B C25B H25B 120.8
C25B C26B H26B 119.9
C27B C26B C25B 120.3(3)
C27B C26B H26B 119.9
C22B C27B H27B 119.4
C26B C27B C22B 121.2(3)
C26B C27B H27B 119.4
C29B C28B C7B 120.2(3)
C29B C28B C33B 118.8(3)
C33B C28B C7B 121.0(3)
C28B C29B H29B 120.0
C28B C29B C30B 120.1(3)
C30B C29B H29B 120.0
C29B C30B H30B 120.5
C31B C30B C29B 119.0(4)
C31B C30B H30B 120.5
C30B C31B H31B 119.3
C32B C31B C30B 121.4(4)
C32B C31B H31B 119.3
C31B C32B H32B 120.2
C31B C32B C33B 119.6(4)
C33B C32B H32B 120.2
C28B C33B H33B 119.4
C32B C33B C28B 121.2(4)
C32B C33B H33B 119.4
C35B C34B N1B 120.9(3)
C35B C34B C39B 119.9(3)
C39B C34B N1B 119.2(3)
C34B C35B O4B 117.2(3)
C34B C35B C36B 120.7(3)
C36B C35B O4B 122.0(3)
C35B C36B H36B 120.3
C35B C36B C37B 119.4(3)
C37B C36B H36B 120.3
C36B C37B H37B 119.7
C38B C37B C36B 120.6(3)
C38B C37B H37B 119.7
C37B C38B H38B 120.0
C37B C38B C39B 120.0(3)
C39B C38B H38B 120.0
C34B C39B H39B 120.3
C38B C39B C34B 119.4(3)
C38B C39B H39B 120.3
O4B C40B C53B 121.4(3)
C41B C40B O4B 116.2(3)
C41B C40B C53B 122.1(3)
C40B C41B H41B 119.8
C40B C41B C42B 120.4(3)
C42B C41B H41B 119.8
C41B C42B C43B 122.4(3)
C41B C42B C51B 118.5(3)
C51B C42B C43B 119.1(3)
C44B C43B C42B 122.8(3)
C44B C43B C48B 118.6(3)
C48B C43B C42B 118.6(3)
C43B C44B H44B 119.4
C45B C44B C43B 121.3(3)
C45B C44B H44B 119.4
C44B C45B H45B 119.7
C44B C45B C46B 120.6(4)
C46B C45B H45B 119.7
C45B C46B H46B 120.2
C47B C46B C45B 119.7(4)
C47B C46B H46B 120.2
C46B C47B H47B 119.3
C46B C47B C48B 121.4(3)
C48B C47B H47B 119.3
C43B C48B C49B 120.8(3)
C47B C48B C43B 118.3(3)
C47B C48B C49B 120.8(3)
C48B C49B H49B 120.0
C50B C49B C48B 120.1(3)
C50B C49B H49B 120.0
C49B C50B H50B 118.8
C49B C50B C51B 122.4(4)
C51B C50B H50B 118.8
C42B C51B C50B 119.0(3)
C52B C51B C42B 118.3(3)
C52B C51B C50B 122.7(3)
C51B C52B H52B 118.7
C53B C52B C51B 122.5(3)
C53B C52B H52B 118.7
C40B C53B H53B 120.9
C52B C53B C40B 118.1(3)
C52B C53B H53B 120.9
O1S C1S C2S 120.1(5)
O1S C1S C3S 120.5(5)
C2S C1S C3S 119.5(4)
C1S C2S D2SA 109.5
C1S C2S D2SB 109.5
C1S C2S D2SC 109.5
D2SA C2S D2SB 109.5
D2SA C2S D2SC 109.5
D2SB C2S D2SC 109.5
C1S C3S D3SA 109.5
C1S C3S D3SB 109.5
C1S C3S D3SC 109.5
D3SA C3S D3SB 109.5
D3SA C3S D3SC 109.5
D3SB C3S D3SC 109.5
O2S C4S C5S 120.2(4)
O2S C4S C6S 121.9(4)
C5S C4S C6S 117.9(4)
C4S C5S D5SA 109.5
C4S C5S D5SB 109.5
C4S C5S D5SC 109.5
D5SA C5S D5SB 109.5
D5SA C5S D5SC 109.5
D5SB C5S D5SC 109.5
C4S C6S D6SA 109.5
C4S C6S D6SB 109.5
C4S C6S D6SC 109.5
D6SA C6S D6SB 109.5
D6SA C6S D6SC 109.5
D6SB C6S D6SC 109.5

loop_
_geom_bond_atom_site_label_1
_geom_bond_atom_site_label_2
_geom_bond_distance
O1A C1A 1.205(3)
O2A C4A 1.204(3)
O3A C5A 1.217(3)
O4A C35A 1.379(4)
O4A C40A 1.414(4)
N1A C4A 1.407(4)
N1A C5A 1.385(4)
N1A C34A 1.436(4)
C1A C2A 1.543(4)
C1A C7A 1.530(4)
C2A C3A 1.577(4)
C2A C9A 1.523(4)
C2A C22A 1.511(4)
C3A H3A 1.0000
C3A C4A 1.513(4)
C3A C6A 1.547(4)
C5A C6A 1.504(4)
C6A H6A 1.0000
C6A C7A 1.565(4)
C7A C8A 1.523(4)
C7A C28A 1.507(4)
C8A C9A 1.367(4)
C8A C21A 1.435(4)
C9A C10A 1.437(4)
C10A C11A 1.412(4)
C10A C15A 1.420(4)
C11A H11A 0.9500
C11A C12A 1.364(4)
C12A H12A 0.9500
C12A C13A 1.389(5)
C13A H13A 0.9500
C13A C14A 1.372(4)
C14A H14A 0.9500
C14A C15A 1.407(4)
C15A C16A 1.463(4)
C16A C17A 1.404(4)
C16A C21A 1.420(4)
C17A H17A 0.9500
C17A C18A 1.373(4)
C18A H18A 0.9500
C18A C19A 1.401(4)
C19A H19A 0.9500
C19A C20A 1.359(4)
C20A H20A 0.9500
C20A C21A 1.410(4)
C22A C23A 1.376(4)
C22A C27A 1.391(4)
C23A H23A 0.9500
C23A C24A 1.384(4)
C24A H24A 0.9500
C24A C25A 1.375(5)
C25A H25A 0.9500
C25A C26A 1.374(5)
C26A H26A 0.9500
C26A C27A 1.387(4)
C27A H27A 0.9500
C28A C29A 1.386(4)
C28A C33A 1.392(4)
C29A H29A 0.9500
C29A C30A 1.383(4)
C30A H30A 0.9500
C30A C31A 1.382(4)
C31A H31A 0.9500
C31A C32A 1.377(4)
C32A H32A 0.9500
C32A C33A 1.392(4)
C33A H33A 0.9500
C34A C35A 1.385(4)
C34A C39A 1.375(4)
C35A C36A 1.376(4)
C36A H36A 0.9500
C36A C37A 1.371(4)
C37A H37A 0.9500
C37A C38A 1.381(4)
C38A H38A 0.9500
C38A C39A 1.376(4)
C39A H39A 0.9500
C40A C41A 1.356(4)
C40A C53A 1.391(4)
C41A H41A 0.9500
C41A C42A 1.415(4)
C42A C43A 1.457(4)
C42A C51A 1.412(4)
C43A C44A 1.409(4)
C43A C48A 1.408(4)
C44A H44A 0.9500
C44A C45A 1.370(4)
C45A H45A 0.9500
C45A C46A 1.394(4)
C46A H46A 0.9500
C46A C47A 1.371(5)
C47A H47A 0.9500
C47A C48A 1.398(4)
C48A C49A 1.433(4)
C49A H49A 0.9500
C49A C50A 1.343(4)
C50A H50A 0.9500
C50A C51A 1.435(4)
C51A C52A 1.402(4)
C52A H52A 0.9500
C52A C53A 1.371(4)
C53A H53A 0.9500
O1B C1B 1.203(4)
O2B C4B 1.202(3)
O3B C5B 1.213(3)
O4B C35B 1.396(4)
O4B C40B 1.388(4)
N1B C4B 1.392(4)
N1B C5B 1.396(4)
N1B C34B 1.434(4)
C1B C2B 1.546(4)
C1B C7B 1.550(4)
C2B C3B 1.550(4)
C2B C9B 1.534(4)
C2B C22B 1.492(4)
C3B H3B 1.0000
C3B C4B 1.517(4)
C3B C6B 1.547(4)
C5B C6B 1.505(4)
C6B H6B 1.0000
C6B C7B 1.569(4)
C7B C8B 1.529(4)
C7B C28B 1.517(4)
C8B C9B 1.367(4)
C8B C21B 1.450(4)
C9B C10B 1.440(4)
C10B C11B 1.410(4)
C10B C15B 1.413(4)
C11B H11B 0.9500
C11B C12B 1.370(4)
C12B H12B 0.9500
C12B C13B 1.379(4)
C13B H13B 0.9500
C13B C14B 1.366(4)
C14B H14B 0.9500
C14B C15B 1.406(4)
C15B C16B 1.459(4)
C16B C17B 1.409(4)
C16B C21B 1.418(4)
C17B H17B 0.9500
C17B C18B 1.358(4)
C18B H18B 0.9500
C18B C19B 1.378(4)
C19B H19B 0.9500
C19B C20B 1.376(4)
C20B H20B 0.9500
C20B C21B 1.414(4)
C22B C23B 1.387(4)
C22B C27B 1.387(4)
C23B H23B 0.9500
C23B C24B 1.383(4)
C24B H24B 0.9500
C24B C25B 1.372(4)
C25B H25B 0.9500
C25B C26B 1.392(4)
C26B H26B 0.9500
C26B C27B 1.375(4)
C27B H27B 0.9500
C28B C29B 1.383(4)
C28B C33B 1.391(4)
C29B H29B 0.9500
C29B C30B 1.413(4)
C30B H30B 0.9500
C30B C31B 1.382(5)
C31B H31B 0.9500
C31B C32B 1.358(5)
C32B H32B 0.9500
C32B C33B 1.387(4)
C33B H33B 0.9500
C34B C35B 1.374(4)
C34B C39B 1.395(4)
C35B C36B 1.376(4)
C36B H36B 0.9500
C36B C37B 1.383(4)
C37B H37B 0.9500
C37B C38B 1.373(4)
C38B H38B 0.9500
C38B C39B 1.384(4)
C39B H39B 0.9500
C40B C41B 1.367(4)
C40B C53B 1.394(4)
C41B H41B 0.9500
C41B C42B 1.409(4)
C42B C43B 1.453(4)
C42B C51B 1.429(4)
C43B C44B 1.409(4)
C43B C48B 1.423(4)
C44B H44B 0.9500
C44B C45B 1.368(4)
C45B H45B 0.9500
C45B C46B 1.390(5)
C46B H46B 0.9500
C46B C47B 1.375(4)
C47B H47B 0.9500
C47B C48B 1.414(4)
C48B C49B 1.427(4)
C49B H49B 0.9500
C49B C50B 1.346(4)
C50B H50B 0.9500
C50B C51B 1.436(4)
C51B C52B 1.404(4)
C52B H52B 0.9500
C52B C53B 1.371(4)
C53B H53B 0.9500
O1S C1S 1.257(5)
C1S C2S 1.457(6)
C1S C3S 1.508(6)
C2S D2SA 0.9800
C2S D2SB 0.9800
C2S D2SC 0.9800
C3S D3SA 0.9800
C3S D3SB 0.9800
C3S D3SC 0.9800
O2S C4S 1.220(4)
C4S C5S 1.473(5)
C4S C6S 1.498(5)
C5S D5SA 0.9800
C5S D5SB 0.9800
C5S D5SC 0.9800
C6S D6SA 0.9800
C6S D6SB 0.9800
C6S D6SC 0.9800

loop_
_geom_torsion_atom_site_label_1
_geom_torsion_atom_site_label_2
_geom_torsion_atom_site_label_3
_geom_torsion_atom_site_label_4
_geom_torsion
O1A C1A C2A C3A -116.0(4)
O1A C1A C2A C9A 137.5(3)
O1A C1A C2A C22A 5.0(5)
O1A C1A C7A C6A 115.6(4)
O1A C1A C7A C8A -137.6(4)
O1A C1A C7A C28A -8.2(5)
O3A C5A C6A C3A -179.3(3)
O3A C5A C6A C7A 66.5(4)
O4A C35A C36A C37A 178.5(3)
O4A C40A C41A C42A 179.9(3)
O4A C40A C53A C52A -179.8(3)
N1A C5A C6A C3A 2.4(3)
N1A C5A C6A C7A -111.8(3)
N1A C34A C35A O4A 0.1(4)
N1A C34A C35A C36A 179.1(3)
N1A C34A C39A C38A -178.4(3)
C1A C2A C3A C4A -148.6(3)
C1A C2A C3A C6A -34.5(3)
C1A C2A C9A C8A 30.0(3)
C1A C2A C9A C10A -157.5(3)
C1A C2A C22A C23A -123.5(3)
C1A C2A C22A C27A 51.4(4)
C1A C7A C8A C9A -30.1(3)
C1A C7A C8A C21A 159.9(3)
C1A C7A C28A C29A -53.2(4)
C1A C7A C28A C33A 125.3(3)
C2A C1A C7A C6A -59.3(3)
C2A C1A C7A C8A 47.5(3)
C2A C1A C7A C28A 176.9(3)
C2A C3A C4A O2A -66.2(5)
C2A C3A C4A N1A 113.3(3)
C2A C3A C6A C5A -120.4(3)
C2A C3A C6A C7A -0.1(3)
C2A C9A C10A C11A 8.7(5)
C2A C9A C10A C15A -171.9(3)
C2A C22A C23A C24A 174.1(3)
C2A C22A C27A C26A -173.6(3)
C3A C2A C9A C8A -67.4(3)
C3A C2A C9A C10A 105.1(3)
C3A C2A C22A C23A -15.0(4)
C3A C2A C22A C27A 159.9(3)
C3A C6A C7A C1A 35.0(3)
C3A C6A C7A C8A -64.9(3)
C3A C6A C7A C28A 156.0(3)
C4A N1A C5A O3A 178.6(3)
C4A N1A C5A C6A -3.0(4)
C4A N1A C34A C35A -77.4(4)
C4A N1A C34A C39A 102.0(4)
C4A C3A C6A C5A -1.1(3)
C4A C3A C6A C7A 119.2(3)
C5A N1A C4A O2A -178.2(3)
C5A N1A C4A C3A 2.2(4)
C5A N1A C34A C35A 105.5(4)
C5A N1A C34A C39A -75.2(4)
C5A C6A C7A C1A 149.3(3)
C5A C6A C7A C8A 49.3(3)
C5A C6A C7A C28A -89.7(3)
C6A C3A C4A O2A 180.0(3)
C6A C3A C4A N1A -0.6(3)
C6A C7A C8A C9A 68.1(3)
C6A C7A C8A C21A -101.9(3)
C6A C7A C28A C29A -164.1(3)
C6A C7A C28A C33A 14.4(5)
C7A C1A C2A C3A 58.9(3)
C7A C1A C2A C9A -47.5(3)
C7A C1A C2A C22A 180.0(3)
C7A C8A C9A C2A -0.1(3)
C7A C8A C9A C10A -173.3(3)
C7A C8A C21A C16A 171.3(3)
C7A C8A C21A C20A -6.5(5)
C7A C28A C29A C30A 179.3(3)
C7A C28A C33A C32A -178.5(3)
C8A C7A C28A C29A 63.4(4)
C8A C7A C28A C33A -118.1(4)
C8A C9A C10A C11A -179.7(3)
C8A C9A C10A C15A -0.3(5)
C9A C2A C3A C4A -49.1(3)
C9A C2A C3A C6A 65.0(3)
C9A C2A C22A C23A 118.2(4)
C9A C2A C22A C27A -66.9(4)
C9A C8A C21A C16A 2.4(5)
C9A C8A C21A C20A -175.3(3)
C9A C10A C11A C12A 177.3(3)
C9A C10A C15A C14A -177.0(3)
C9A C10A C15A C16A 3.1(5)
C10A C11A C12A C13A -0.2(6)
C10A C15A C16A C17A 173.1(3)
C10A C15A C16A C21A -3.2(5)
C11A C10A C15A C14A 2.4(5)
C11A C10A C15A C16A -177.5(3)
C11A C12A C13A C14A 2.4(6)
C12A C13A C14A C15A -2.0(6)
C13A C14A C15A C10A -0.4(5)
C13A C14A C15A C16A 179.5(3)
C14A C15A C16A C17A -6.8(5)
C14A C15A C16A C21A 176.9(3)
C15A C10A C11A C12A -2.1(5)
C15A C16A C17A C18A -176.4(3)
C15A C16A C21A C8A 0.4(4)
C15A C16A C21A C20A 178.3(3)
C16A C17A C18A C19A -2.0(5)
C17A C16A C21A C8A -175.9(3)
C17A C16A C21A C20A 1.9(5)
C17A C18A C19A C20A 2.4(5)
C18A C19A C20A C21A -0.6(5)
C19A C20A C21A C8A 176.1(3)
C19A C20A C21A C16A -1.6(5)
C21A C8A C9A C2A 170.6(3)
C21A C8A C9A C10A -2.5(5)
C21A C16A C17A C18A -0.1(5)
C22A C2A C3A C4A 92.0(3)
C22A C2A C3A C6A -153.9(3)
C22A C2A C9A C8A 155.6(3)
C22A C2A C9A C10A -32.0(5)
C22A C23A C24A C25A -0.8(6)
C23A C22A C27A C26A 1.6(5)
C23A C24A C25A C26A 1.7(6)
C24A C25A C26A C27A -0.9(5)
C25A C26A C27A C22A -0.7(5)
C27A C22A C23A C24A -0.8(5)
C28A C7A C8A C9A -154.6(3)
C28A C7A C8A C21A 35.4(5)
C28A C29A C30A C31A -0.7(5)
C29A C28A C33A C32A -0.1(5)
C29A C30A C31A C32A -0.2(5)
C30A C31A C32A C33A 1.0(5)
C31A C32A C33A C28A -0.9(5)
C33A C28A C29A C30A 0.8(5)
C34A N1A C4A O2A 4.3(5)
C34A N1A C4A C3A -175.2(3)
C34A N1A C5A O3A -4.0(5)
C34A N1A C5A C6A 174.4(3)
C34A C35A C36A C37A -0.5(5)
C35A O4A C40A C41A 78.8(4)
C35A O4A C40A C53A -103.0(3)
C35A C34A C39A C38A 1.0(5)
C35A C36A C37A C38A 0.5(5)
C36A C37A C38A C39A 0.2(5)
C37A C38A C39A C34A -0.9(5)
C39A C34A C35A O4A -179.3(3)
C39A C34A C35A C36A -0.3(5)
C40A O4A C35A C34A -165.2(3)
C40A O4A C35A C36A 15.8(4)
C40A C41A C42A C43A 178.8(3)
C40A C41A C42A C51A -0.8(5)
C41A C40A C53A C52A -1.7(5)
C41A C42A C43A C44A -1.0(5)
C41A C42A C43A C48A 179.2(3)
C41A C42A C51A C50A 179.0(3)
C41A C42A C51A C52A -0.1(5)
C42A C43A C44A C45A -179.9(3)
C42A C43A C48A C47A -179.4(3)
C42A C43A C48A C49A 2.0(5)
C42A C51A C52A C53A 0.1(5)
C43A C42A C51A C50A -0.6(5)
C43A C42A C51A C52A -179.6(3)
C43A C44A C45A C46A -0.3(5)
C43A C48A C49A C50A -0.9(5)
C44A C43A C48A C47A 0.8(5)
C44A C43A C48A C49A -177.8(3)
C44A C45A C46A C47A 0.0(5)
C45A C46A C47A C48A 0.7(6)
C46A C47A C48A C43A -1.1(5)
C46A C47A C48A C49A 177.5(3)
C47A C48A C49A C50A -179.5(3)
C48A C43A C44A C45A -0.1(5)
C48A C49A C50A C51A -1.1(5)
C49A C50A C51A C42A 1.8(5)
C49A C50A C51A C52A -179.2(3)
C50A C51A C52A C53A -179.0(3)
C51A C42A C43A C44A 178.5(3)
C51A C42A C43A C48A -1.3(5)
C51A C52A C53A C40A 0.7(5)
C53A C40A C41A C42A 1.7(5)
O1B C1B C2B C3B -121.6(4)
O1B C1B C2B C9B 130.9(4)
O1B C1B C2B C22B 5.9(5)
O1B C1B C7B C6B 124.7(4)
O1B C1B C7B C8B -127.5(4)
O1B C1B C7B C28B 1.2(5)
O3B C5B C6B C3B -177.4(3)
O3B C5B C6B C7B 67.0(4)
O4B C35B C36B C37B 175.2(3)
O4B C40B C41B C42B -172.7(3)
O4B C40B C53B C52B 173.0(3)
N1B C5B C6B C3B 1.8(3)
N1B C5B C6B C7B -113.7(3)
N1B C34B C35B O4B 8.4(4)
N1B C34B C35B C36B -175.7(3)
N1B C34B C39B C38B 175.7(3)
C1B C2B C3B C4B -151.8(3)
C1B C2B C3B C6B -36.8(3)
C1B C2B C9B C8B 27.7(3)
C1B C2B C9B C10B -159.1(3)
C1B C2B C22B C23B -122.7(3)
C1B C2B C22B C27B 55.9(4)
C1B C7B C8B C9B -36.7(3)
C1B C7B C8B C21B 145.7(3)
C1B C7B C28B C29B -45.2(4)
C1B C7B C28B C33B 132.9(3)
C2B C1B C7B C6B -54.6(3)
C2B C1B C7B C8B 53.2(3)
C2B C1B C7B C28B -178.2(3)
C2B C3B C4B O2B -70.6(4)
C2B C3B C4B N1B 106.8(3)
C2B C3B C6B C5B -117.6(3)
C2B C3B C6B C7B 3.9(3)
C2B C9B C10B C11B -6.4(5)
C2B C9B C10B C15B 179.1(3)
C2B C22B C23B C24B 178.9(3)
C2B C22B C27B C26B -178.8(3)
C3B C2B C9B C8B -71.5(3)
C3B C2B C9B C10B 101.7(4)
C3B C2B C22B C23B -8.3(5)
C3B C2B C22B C27B 170.3(3)
C3B C6B C7B C1B 30.6(3)
C3B C6B C7B C8B -66.9(3)
C3B C6B C7B C28B 152.7(3)
C4B N1B C5B O3B 172.2(3)
C4B N1B C5B C6B -7.0(4)
C4B N1B C34B C35B -79.2(4)
C4B N1B C34B C39B 103.3(4)
C4B C3B C6B C5B 3.4(3)
C4B C3B C6B C7B 124.9(3)
C5B N1B C4B O2B -173.2(3)
C5B N1B C4B C3B 9.2(4)
C5B N1B C34B C35B 97.7(4)
C5B N1B C34B C39B -79.8(4)
C5B C6B C7B C1B 145.2(3)
C5B C6B C7B C8B 47.7(3)
C5B C6B C7B C28B -92.6(3)
C6B C3B C4B O2B 175.1(3)
C6B C3B C4B N1B -7.4(3)
C6B C7B C8B C9B 62.1(3)
C6B C7B C8B C21B -115.6(3)
C6B C7B C28B C29B -157.4(3)
C6B C7B C28B C33B 20.7(4)
C7B C1B C2B C3B 57.7(3)
C7B C1B C2B C9B -49.7(3)
C7B C1B C2B C22B -174.8(3)
C7B C8B C9B C2B 5.9(4)
C7B C8B C9B C10B -167.7(3)
C7B C8B C21B C16B 174.4(3)
C7B C8B C21B C20B -7.1(5)
C7B C28B C29B C30B 178.1(3)
C7B C28B C33B C32B -178.2(3)
C8B C7B C28B C29B 68.5(4)
C8B C7B C28B C33B -113.4(4)
C8B C9B C10B C11B 166.0(3)
C8B C9B C10B C15B -8.5(5)
C9B C2B C3B C4B -53.7(3)
C9B C2B C3B C6B 61.3(3)
C9B C2B C22B C23B 125.6(3)
C9B C2B C22B C27B -55.8(4)
C9B C8B C21B C16B -3.0(5)
C9B C8B C21B C20B 175.5(3)
C9B C10B C11B C12B -175.5(3)
C9B C10B C15B C14B 177.4(3)
C9B C10B C15B C16B -0.2(5)
C10B C11B C12B C13B -1.9(5)
C10B C15B C16B C17B -175.0(3)
C10B C15B C16B C21B 7.0(5)
C11B C10B C15B C14B 2.7(5)
C11B C10B C15B C16B -174.8(3)
C11B C12B C13B C14B 3.2(6)
C12B C13B C14B C15B -1.5(6)
C13B C14B C15B C10B -1.5(5)
C13B C14B C15B C16B 176.0(3)
C14B C15B C16B C17B 7.6(5)
C14B C15B C16B C21B -170.4(3)
C15B C10B C11B C12B -1.1(5)
C15B C16B C17B C18B -176.8(3)
C15B C16B C21B C8B -5.5(5)
C15B C16B C21B C20B 175.9(3)
C16B C17B C18B C19B 0.1(5)
C17B C16B C21B C8B 176.4(3)
C17B C16B C21B C20B -2.1(5)
C17B C18B C19B C20B -0.7(5)
C18B C19B C20B C21B -0.2(5)
C19B C20B C21B C8B -176.8(3)
C19B C20B C21B C16B 1.7(5)
C21B C8B C9B C2B -176.2(3)
C21B C8B C9B C10B 10.2(5)
C21B C16B C17B C18B 1.3(5)
C22B C2B C3B C4B 85.1(4)
C22B C2B C3B C6B -159.9(3)
C22B C2B C9B C8B 149.1(3)
C22B C2B C9B C10B -37.7(5)
C22B C23B C24B C25B 0.3(5)
C23B C22B C27B C26B -0.1(5)
C23B C24B C25B C26B -1.0(5)
C24B C25B C26B C27B 1.1(5)
C25B C26B C27B C22B -0.6(5)
C27B C22B C23B C24B 0.3(5)
C28B C7B C8B C9B -160.1(3)
C28B C7B C8B C21B 22.3(5)
C28B C29B C30B C31B -0.3(5)
C29B C28B C33B C32B 0.0(5)
C29B C30B C31B C32B 0.7(5)
C30B C31B C32B C33B -0.8(6)
C31B C32B C33B C28B 0.4(5)
C33B C28B C29B C30B 0.0(5)
C34B N1B C4B O2B 3.9(5)
C34B N1B C4B C3B -173.7(3)
C34B N1B C5B O3B -5.0(5)
C34B N1B C5B C6B 175.7(3)
C34B C35B C36B C37B -0.4(5)
C35B O4B C40B C41B -144.5(3)
C35B O4B C40B C53B 41.4(4)
C35B C34B C39B C38B -1.8(5)
C35B C36B C37B C38B -0.9(5)
C36B C37B C38B C39B 0.8(5)
C37B C38B C39B C34B 0.5(5)
C39B C34B C35B O4B -174.1(3)
C39B C34B C35B C36B 1.8(5)
C40B O4B C35B C34B -132.4(3)
C40B O4B C35B C36B 51.7(4)
C40B C41B C42B C43B 179.8(3)
C40B C41B C42B C51B -0.3(5)
C41B C40B C53B C52B -0.7(5)
C41B C42B C43B C44B 3.4(5)
C41B C42B C43B C48B -177.7(3)
C41B C42B C51B C50B 177.4(3)
C41B C42B C51B C52B -1.3(5)
C42B C43B C44B C45B 176.9(3)
C42B C43B C48B C47B -178.4(3)
C42B C43B C48B C49B -0.1(5)
C42B C51B C52B C53B 2.0(5)
C43B C42B C51B C50B -2.7(5)
C43B C42B C51B C52B 178.6(3)
C43B C44B C45B C46B 2.0(6)
C43B C48B C49B C50B -1.8(5)
C44B C43B C48B C47B 0.5(5)
C44B C43B C48B C49B 178.8(3)
C44B C45B C46B C47B -0.6(6)
C45B C46B C47B C48B -0.8(6)
C46B C47B C48B C43B 0.8(5)
C46B C47B C48B C49B -177.5(3)
C47B C48B C49B C50B 176.4(3)
C48B C43B C44B C45B -1.9(5)
C48B C49B C50B C51B 1.5(5)
C49B C50B C51B C42B 0.8(5)
C49B C50B C51B C52B 179.5(3)
C50B C51B C52B C53B -176.6(3)
C51B C42B C43B C44B -176.5(3)
C51B C42B C43B C48B 2.4(5)
C51B C52B C53B C40B -1.0(5)
C53B C40B C41B C42B 1.4(5)
